data_2011186
loop_
_publ_author_name
'Vasiliev, Alexander D.'
'Astachov, Alexander M.'
'Golubtsova, Oksana A.'
'Kruglyakova, Ludmila A.'
'Stepanov, Rudolf S.'

_publ_section_title
;
 3-Nitro-1-nitromethyl-1<i>H</i>-1,2,4-triazole
;
_journal_issue 8
_journal_name_full 'Acta Crystallographica Section C'
_journal_page_first 999
_journal_page_last 1000
_journal_paper_doi 10.1107/S010827010000665X
_journal_volume 56
_journal_year 2000
_chemical_formula_moiety 'C3 H3 N5 O4'
_chemical_formula_sum 'C3 H3 N5 O4'
_chemical_formula_weight 173.10
_chemical_name_common 3-Nitro-1,2,4-triazolyl-1-nitromethane
_chemical_name_systematic
;
3-Nitro-1-nitromethyl-1H-1,2,4-triazole
;
_space_group_IT_number 14
_symmetry_cell_setting monoclinic
_symmetry_space_group_name_Hall '-P 2ybc'
_symmetry_space_group_name_H-M 'P 1 21/c 1'
_audit_creation_method SHELXL-97
_cell_angle_alpha 90.00
_cell_angle_beta 104.837(5)
_cell_angle_gamma 90.00
_cell_formula_units_Z 4
_cell_length_a 6.6305(4)
_cell_length_b 9.2888(3)
_cell_length_c 10.9828(6)
_cell_measurement_reflns_used 25
_cell_measurement_temperature 293(2)
_cell_measurement_theta_max 30
_cell_measurement_theta_min 22
_cell_volume 653.87(6)
_computing_cell_refinement 'KM-4 Software'
_computing_data_collection 'KM-4 Software (Kuma, 1991)'
_computing_data_reduction 'KM-4 Software'
_computing_molecular_graphics 'XP in SHELXTL (Sheldrick, 1995)'
_computing_publication_material SHELXL97
_computing_structure_refinement 'SHELXL97 (Sheldrick, 1997)'
_computing_structure_solution 'SHELXS97 (Sheldrick, 1990)'
_diffrn_ambient_temperature 293(2)
_diffrn_measured_fraction_theta_full .902
_diffrn_measured_fraction_theta_max .903
_diffrn_measurement_device_type 'Kuma KM-4 four-circle'
_diffrn_measurement_method 'profile data from \w/2\q scans'
_diffrn_radiation_monochromator graphite
_diffrn_radiation_source 'fine-focus sealed tube'
_diffrn_radiation_type CuK\a
_diffrn_radiation_wavelength 1.54051
_diffrn_reflns_av_R_equivalents .019
_diffrn_reflns_av_sigmaI/netI .022
_diffrn_reflns_limit_h_max 7
_diffrn_reflns_limit_h_min -8
_diffrn_reflns_limit_k_max 11
_diffrn_reflns_limit_k_min -11
_diffrn_reflns_limit_l_max 13
_diffrn_reflns_limit_l_min 0
_diffrn_reflns_number 2493
_diffrn_reflns_theta_full 69.98
_diffrn_reflns_theta_max 69.98
_diffrn_reflns_theta_min 6.33
_diffrn_standards_decay_% 0
_diffrn_standards_interval_count 50
_diffrn_standards_number 2
_exptl_absorpt_coefficient_mu 1.439
_exptl_absorpt_correction_type none
_exptl_crystal_colour colourless
_exptl_crystal_density_diffrn 1.758
_exptl_crystal_density_method 'not measured'
_exptl_crystal_description plate
_exptl_crystal_F_000 352
_exptl_crystal_size_max .35
_exptl_crystal_size_mid .30
_exptl_crystal_size_min .25
_refine_diff_density_max .18
_refine_diff_density_min -.17
_refine_ls_extinction_coef .0170(15)
_refine_ls_extinction_method 'SHELXL97 (Sheldrick, 1997)'
_refine_ls_goodness_of_fit_ref 1.029
_refine_ls_hydrogen_treatment refall
_refine_ls_matrix_type full
_refine_ls_number_parameters 122
_refine_ls_number_reflns 1195
_refine_ls_number_restraints 0
_refine_ls_restrained_S_all 1.029
_refine_ls_R_factor_all .038
_refine_ls_R_factor_gt .032
_refine_ls_shift/su_max <0.001
_refine_ls_shift/su_mean .000
_refine_ls_structure_factor_coef Fsqd
_refine_ls_weighting_details 'w = 1/[\s^2^(Fo^2^)+(0.0492P)^2^+0.1343P] where P=(Fo^2^+2Fc^2^)/3'
_refine_ls_weighting_scheme calc
_refine_ls_wR_factor_ref .087
_reflns_number_gt 1015
_reflns_number_total 1195
_reflns_threshold_expression I>2\s(I)
_cod_data_source_file av1037.cif
_cod_data_source_block I
_cod_depositor_comments
;
The following automatic conversions were performed:

'_refine_ls_weighting_scheme' value 'calc w =
1/[\s^2^(Fo^2^)+(0.0492P)^2^+0.1343P] where P=(Fo^2^+2Fc^2^)/3' was
changed to 'calc'. New tag '_refine_ls_weighting_details' was
created. The value of the new tag was set to 'w =
1/[\s^2^(Fo^2^)+(0.0492P)^2^+0.1343P] where P=(Fo^2^+2Fc^2^)/3'.

Automatic conversion script
Id: cif_fix_values 3143 2015-03-26 13:38:13Z robertas 
;
_cod_original_sg_symbol_H-M 'P 21/c'
_cod_database_code 2011186
_cod_database_fobs_code 2011186

loop_
_symmetry_equiv_pos_as_xyz
'x, y, z'
'-x, y+1/2, -z+1/2'
'-x, -y, -z'
'x, -y-1/2, z-1/2'

loop_
_atom_site_label
_atom_site_fract_x
_atom_site_fract_y
_atom_site_fract_z
_atom_site_U_iso_or_equiv
_atom_site_adp_type
_atom_site_calc_flag
_atom_site_refinement_flags
_atom_site_occupancy
_atom_site_disorder_assembly
_atom_site_disorder_group
_atom_site_type_symbol
N2 .01891(17) .18566(12) .05048(11) .0333(3) Uani d . 1 . . N
N1 .14659(17) .15240(11) .16441(11) .0315(3) Uani d . 1 . . N
N4 -.01845(19) .34469(13) .19974(12) .0432(3) Uani d . 1 . . N
O3 .48807(18) .22243(13) .10386(13) .0612(4) Uani d . 1 . . O
C3 -.0729(2) .29980(14) .08001(13) .0322(3) Uani d . 1 . . C
N8 .48470(18) .09794(13) .13424(11) .0391(3) Uani d . 1 . . N
N6 -.22771(18) .37542(13) -.01595(12) .0408(3) Uani d . 1 . . N
O1 -.3053(2) .31141(14) -.11321(12) .0633(4) Uani d . 1 . . O
C7 .2991(2) .04162(15) .17534(15) .0361(3) Uani d . 1 . . C
O4 .62109(18) .01055(14) .13497(12) .0610(4) Uani d . 1 . . O
O2 -.2692(2) .49800(12) .00697(13) .0647(4) Uani d . 1 . . O
C5 .1219(2) .24805(16) .25091(15) .0410(4) Uani d . 1 . . C
H1 .352(2) .0150(17) .2643(17) .040(4) Uiso d . 1 . . H
H2 .249(2) -.0362(18) .1221(17) .044(4) Uiso d . 1 . . H
H3 .198(3) .2389(18) .3351(19) .054(5) Uiso d . 1 . . H

loop_
_atom_site_aniso_label
_atom_site_aniso_U_11
_atom_site_aniso_U_22
_atom_site_aniso_U_33
_atom_site_aniso_U_12
_atom_site_aniso_U_13
_atom_site_aniso_U_23
N2 .0333(6) .0325(6) .0332(6) -.0001(4) .0071(5) -.0012(4)
N1 .0298(6) .0317(5) .0323(6) -.0020(4) .0068(5) -.0002(4)
N4 .0420(7) .0447(7) .0432(7) .0022(5) .0113(6) -.0113(5)
O3 .0474(7) .0528(7) .0893(10) .0006(5) .0284(6) .0266(6)
C3 .0302(6) .0301(6) .0374(7) -.0034(5) .0107(6) -.0007(5)
N8 .0339(6) .0460(7) .0365(7) .0057(5) .0075(5) .0034(5)
N6 .0392(6) .0372(6) .0474(8) .0030(5) .0137(6) .0055(5)
O1 .0709(8) .0650(8) .0438(7) .0172(6) -.0039(6) .0025(6)
C7 .0356(7) .0302(6) .0417(8) .0001(5) .0083(6) .0029(6)
O4 .0487(7) .0706(8) .0662(8) .0238(6) .0191(6) .0033(6)
O2 .0678(8) .0385(6) .0856(10) .0178(5) .0156(7) .0051(6)
C5 .0411(8) .0471(8) .0344(8) -.0003(6) .0088(7) -.0074(6)

loop_
_atom_type_symbol
_atom_type_description
_atom_type_scat_dispersion_real
_atom_type_scat_dispersion_imag
_atom_type_scat_source
C C .0181 .0091 'International Tables Vol C Tables 4.2.6.8 and 6.1.1.4'
N N .0311 .0180 'International Tables Vol C Tables 4.2.6.8 and 6.1.1.4'
O O .0492 .0322 'International Tables Vol C Tables 4.2.6.8 and 6.1.1.4'
H H .0000 .0000 'International Tables Vol C Tables 4.2.6.8 and 6.1.1.4'

loop_
_geom_angle_atom_site_label_1
_geom_angle_atom_site_label_2
_geom_angle_atom_site_label_3
_geom_angle
C3 N2 N1 100.18(10)
C5 N1 N2 110.03(11)
C5 N1 C7 129.12(13)
N2 N1 C7 120.28(11)
C5 N4 C3 101.02(11)
N2 C3 N4 118.16(12)
N2 C3 N6 120.10(12)
N4 C3 N6 121.73(12)
O3 N8 O4 125.23(13)
O3 N8 C7 119.33(11)
O4 N8 C7 115.44(12)
O2 N6 O1 125.03(14)
O2 N6 C3 117.38(13)
O1 N6 C3 117.60(12)
N1 C7 N8 109.86(11)
N1 C7 H1 109.3(9)
N8 C7 H1 106.0(9)
N1 C7 H2 111.8(10)
N8 C7 H2 105.7(10)
H1 C7 H2 114.0(14)
N4 C5 N1 110.60(14)
N4 C5 H3 128.9(11)
N1 C5 H3 120.5(11)

loop_
_geom_bond_atom_site_label_1
_geom_bond_atom_site_label_2
_geom_bond_site_symmetry_2
_geom_bond_distance
_geom_bond_publ_flag
N2 C3 . 1.3043(17) ?
N2 N1 . 1.3547(17) ?
N1 C5 . 1.3410(18) ?
N1 C7 . 1.4261(17) y
N4 C5 . 1.311(2) ?
N4 C3 . 1.3380(18) ?
O3 N8 . 1.2053(16) ?
C3 N6 . 1.4503(19) ?
N8 O4 . 1.2138(15) ?
N8 C7 . 1.5088(18) y
N6 O2 . 1.2129(17) ?
N6 O1 . 1.2157(17) ?
C7 H1 . .981(18) ?
C7 H2 . .936(17) ?
C5 H3 . .94(2) ?

loop_
_geom_torsion_atom_site_label_1
_geom_torsion_atom_site_label_2
_geom_torsion_atom_site_label_3
_geom_torsion_atom_site_label_4
_geom_torsion
_geom_torsion_publ_flag
C3 N2 N1 C5 -.34(14) ?
C3 N2 N1 C7 -172.45(11) ?
N1 N2 C3 N4 .39(15) ?
N1 N2 C3 N6 179.72(11) ?
C5 N4 C3 N2 -.28(16) ?
C5 N4 C3 N6 -179.59(12) ?
N2 C3 N6 O2 -161.68(13) ?
N4 C3 N6 O2 17.63(19) ?
N2 C3 N6 O1 18.08(19) ?
N4 C3 N6 O1 -162.62(13) ?
C5 N1 C7 N8 -91.94(16) y
N2 N1 C7 N8 78.49(14) y
O3 N8 C7 N1 2.83(19) ?
O4 N8 C7 N1 -177.18(13) ?
C3 N4 C5 N1 .03(15) ?
N2 N1 C5 N4 .21(16) ?
C7 N1 C5 N4 171.42(13) ?

loop_
_cod_related_entry_id
_cod_related_entry_database
_cod_related_entry_code
1 ChemSpider 478790
